data_1512045
loop_
_publ_author_name
'Wang, Shaoyin'
'Chai, Zhuo'
'Zhou, Shuangliu'
'Wang, Shaowu'
'Zhu, Xiancui'
'Wei, Yun'

_publ_section_title
;
 A Novel Lewis Acid Catalyzed [3 + 3]-Annulation Strategy for the
 Syntheses of Tetrahydro-\b-Carbolines and Tetrahydroisoquinolines.
;
_journal_issue 11
_journal_name_full 'Organic letters'
_journal_page_first 2628
_journal_page_last 2631
_journal_paper_doi 10.1021/ol4008525
_journal_volume 15
_journal_year 2013
_chemical_formula_sum 'C25 H24 N2 O2 S'
_chemical_formula_weight 416.52
_chemical_name_systematic
; 
 ? 
;
_space_group_IT_number 14
_symmetry_cell_setting monoclinic
_symmetry_space_group_name_Hall '-P 2ybc'
_symmetry_space_group_name_H-M 'P 1 21/c 1'
_atom_sites_solution_hydrogens geom
_atom_sites_solution_primary direct
_atom_sites_solution_secondary difmap
_audit_creation_method SHELXL-97
_cell_angle_alpha 90.00
_cell_angle_beta 91.651(2)
_cell_angle_gamma 90.00
_cell_formula_units_Z 4
_cell_length_a 6.1130(9)
_cell_length_b 23.108(3)
_cell_length_c 15.156(2)
_cell_measurement_reflns_used 1359
_cell_measurement_temperature 293(2)
_cell_measurement_theta_max 19.26
_cell_measurement_theta_min 2.69
_cell_volume 2140.0(5)
_computing_cell_refinement 'Bruker SMART'
_computing_data_collection 'Bruker SMART'
_computing_data_reduction 'Bruker SAINT'
_computing_molecular_graphics 'Bruker SHELXTL'
_computing_publication_material 'Bruker SHELXTL'
_computing_structure_refinement 'SHELXL-97 (Sheldrick, 1997)'
_computing_structure_solution 'SHELXS-97 (Sheldrick, 1990)'
_diffrn_ambient_temperature 293(2)
_diffrn_measured_fraction_theta_full 0.999
_diffrn_measured_fraction_theta_max 0.999
_diffrn_measurement_device_type 'CCD area detector'
_diffrn_measurement_method 'phi and omega scans'
_diffrn_radiation_monochromator graphite
_diffrn_radiation_source 'fine-focus sealed tube'
_diffrn_radiation_type MoK\a
_diffrn_radiation_wavelength 0.71073
_diffrn_reflns_av_R_equivalents 0.1038
_diffrn_reflns_av_sigmaI/netI 0.1014
_diffrn_reflns_limit_h_max 7
_diffrn_reflns_limit_h_min -7
_diffrn_reflns_limit_k_max 27
_diffrn_reflns_limit_k_min -27
_diffrn_reflns_limit_l_max 16
_diffrn_reflns_limit_l_min -18
_diffrn_reflns_number 15304
_diffrn_reflns_theta_full 25.00
_diffrn_reflns_theta_max 25.00
_diffrn_reflns_theta_min 1.61
_exptl_absorpt_coefficient_mu 0.175
_exptl_absorpt_correction_T_max 0.9827
_exptl_absorpt_correction_T_min 0.9793
_exptl_absorpt_correction_type none
_exptl_crystal_colour colorless
_exptl_crystal_density_diffrn 1.293
_exptl_crystal_density_method 'not measured'
_exptl_crystal_description block
_exptl_crystal_F_000 880
_exptl_crystal_size_max 0.12
_exptl_crystal_size_mid 0.11
_exptl_crystal_size_min 0.10
_refine_diff_density_max 0.222
_refine_diff_density_min -0.196
_refine_diff_density_rms 0.046
_refine_ls_extinction_coef 0.0024(4)
_refine_ls_extinction_expression Fc^*^=kFc[1+0.001xFc^2^\l^3^/sin(2\q)]^-1/4^
_refine_ls_extinction_method SHELXL
_refine_ls_goodness_of_fit_ref 0.992
_refine_ls_hydrogen_treatment constr
_refine_ls_matrix_type full
_refine_ls_number_parameters 274
_refine_ls_number_reflns 3770
_refine_ls_number_restraints 1
_refine_ls_restrained_S_all 0.995
_refine_ls_R_factor_all 0.1484
_refine_ls_R_factor_gt 0.0533
_refine_ls_shift/su_max 0.013
_refine_ls_shift/su_mean 0.000
_refine_ls_structure_factor_coef Fsqd
_refine_ls_weighting_details 'calc w=1/[\s^2^(Fo^2^)+(0.0319P)^2^+0.3150P] where P=(Fo^2^+2Fc^2^)/3'
_refine_ls_weighting_scheme calc
_refine_ls_wR_factor_gt 0.0898
_refine_ls_wR_factor_ref 0.1186
_reflns_number_gt 1729
_reflns_number_total 3770
_reflns_threshold_expression >2sigma(I)
_cod_data_source_file ol4008525_si_002.cif
_cod_data_source_block 3a
_cod_depositor_comments
;
The following automatic conversions were performed:

'_symmetry_cell_setting' value 'Monoclinic' changed to 'monoclinic'
according to /home/saulius/struct/CIF-dictionaries/cif_core.dic
dictionary named 'cif_core.dic' version 2.3.1 from 2005-06-27.

Automatic conversion script
Id: cif_fix_values 1891 2012-01-12 08:04:46Z andrius 
;
_cod_original_cell_volume 2140.1(5)
_cod_original_sg_symbol_H-M P2(1)/c
_cod_database_code 1512045

loop_
_symmetry_equiv_pos_as_xyz
'x, y, z'
'-x, y+1/2, -z+1/2'
'-x, -y, -z'
'x, -y-1/2, z-1/2'

loop_
_atom_site_label
_atom_site_type_symbol
_atom_site_fract_x
_atom_site_fract_y
_atom_site_fract_z
_atom_site_U_iso_or_equiv
_atom_site_adp_type
_atom_site_occupancy
_atom_site_symmetry_multiplicity
_atom_site_calc_flag
_atom_site_refinement_flags
C1 C 0.5599(6) 0.69012(16) -0.0765(2) 0.0500(10) Uani 1 1 d .
C2 C 0.4040(6) 0.71314(18) -0.1352(2) 0.0684(12) Uani 1 1 d .
H2 H 0.2847 0.6914 -0.1554 0.082 Uiso 1 1 calc R
C3 C 0.4331(8) 0.7691(2) -0.1621(3) 0.0840(14) Uani 1 1 d .
H3 H 0.3296 0.7858 -0.2004 0.101 Uiso 1 1 calc R
C4 C 0.6133(8) 0.80158(18) -0.1337(3) 0.0825(14) Uani 1 1 d .
H4 H 0.6309 0.8391 -0.1547 0.099 Uiso 1 1 calc R
C5 C 0.7657(7) 0.77871(16) -0.0750(2) 0.0634(11) Uani 1 1 d .
H5 H 0.8850 0.8007 -0.0556 0.076 Uiso 1 1 calc R
C6 C 0.7399(6) 0.72250(15) -0.0448(2) 0.0482(9) Uani 1 1 d .
C7 C 0.8584(5) 0.68572(15) 0.0158(2) 0.0451(9) Uani 1 1 d .
C8 C 1.0615(5) 0.69696(14) 0.0716(2) 0.0493(9) Uani 1 1 d .
H8 H 1.1889 0.6942 0.0340 0.059 Uiso 1 1 calc R
C9 C 1.0797(6) 0.64985(14) 0.1423(2) 0.0545(10) Uani 1 1 d .
H9A H 1.2248 0.6511 0.1699 0.065 Uiso 1 1 calc R
H9B H 0.9746 0.6576 0.1876 0.065 Uiso 1 1 calc R
C10 C 0.8156(5) 0.58224(14) 0.0700(2) 0.0515(10) Uani 1 1 d .
H10A H 0.7152 0.5771 0.1178 0.062 Uiso 1 1 calc R
H10B H 0.8107 0.5478 0.0333 0.062 Uiso 1 1 calc R
C11 C 0.7522(5) 0.63404(15) 0.0166(2) 0.0447(9) Uani 1 1 d .
C12 C 0.4283(6) 0.58754(15) -0.0629(2) 0.0641(11) Uani 1 1 d .
H12A H 0.2797 0.6007 -0.0691 0.096 Uiso 1 1 calc R
H12B H 0.4386 0.5585 -0.0177 0.096 Uiso 1 1 calc R
H12C H 0.4736 0.5714 -0.1178 0.096 Uiso 1 1 calc R
C13 C 1.0634(6) 0.75588(15) 0.1157(2) 0.0489(9) Uani 1 1 d .
C14 C 1.2372(6) 0.79351(17) 0.1065(2) 0.0650(12) Uani 1 1 d .
H14 H 1.3535 0.7832 0.0716 0.078 Uiso 1 1 calc R
C15 C 1.2382(9) 0.8468(2) 0.1496(3) 0.0836(15) Uani 1 1 d .
H15 H 1.3553 0.8720 0.1432 0.100 Uiso 1 1 calc R
C16 C 1.0686(10) 0.8622(2) 0.2012(3) 0.0852(15) Uani 1 1 d .
H16 H 1.0711 0.8976 0.2303 0.102 Uiso 1 1 calc R
C17 C 0.8958(8) 0.8259(2) 0.2101(3) 0.0759(13) Uani 1 1 d .
H17 H 0.7803 0.8364 0.2453 0.091 Uiso 1 1 calc R
C18 C 0.8919(6) 0.77333(17) 0.1668(2) 0.0611(11) Uani 1 1 d .
H18 H 0.7713 0.7492 0.1721 0.073 Uiso 1 1 calc R
C19 C 1.0274(5) 0.54402(14) 0.2708(2) 0.0418(9) Uani 1 1 d .
C20 C 0.8232(6) 0.52112(14) 0.2862(2) 0.0492(10) Uani 1 1 d .
H20 H 0.7473 0.5009 0.2419 0.059 Uiso 1 1 calc R
C21 C 0.7336(6) 0.52850(15) 0.3675(3) 0.0581(11) Uani 1 1 d .
H21 H 0.5967 0.5128 0.3778 0.070 Uiso 1 1 calc R
C22 C 0.8417(7) 0.55879(16) 0.4347(3) 0.0585(11) Uani 1 1 d .
C23 C 1.0439(7) 0.58113(16) 0.4175(3) 0.0608(11) Uani 1 1 d .
H23 H 1.1192 0.6014 0.4618 0.073 Uiso 1 1 calc R
C24 C 1.1395(6) 0.57458(15) 0.3369(3) 0.0554(10) Uani 1 1 d .
H24 H 1.2765 0.5903 0.3269 0.067 Uiso 1 1 calc R
C25 C 0.7369(7) 0.56827(18) 0.5220(3) 0.0859(14) Uani 1 1 d .
H25A H 0.7898 0.5398 0.5635 0.129 Uiso 1 1 calc R
H25B H 0.5809 0.5648 0.5147 0.129 Uiso 1 1 calc R
H25C H 0.7730 0.6063 0.5436 0.129 Uiso 1 1 calc R
N1 N 0.5693(4) 0.63601(12) -0.03880(18) 0.0492(8) Uani 1 1 d .
N2 N 1.0396(4) 0.59157(11) 0.10582(17) 0.0445(7) Uani 1 1 d .
O1 O 1.3692(4) 0.54810(11) 0.17611(16) 0.0703(8) Uani 1 1 d .
O2 O 1.0605(4) 0.48543(10) 0.12512(15) 0.0668(8) Uani 1 1 d U
S1 S 1.13901(16) 0.53805(4) 0.16546(6) 0.0537(3) Uani 1 1 d U

loop_
_atom_site_aniso_label
_atom_site_aniso_U_11
_atom_site_aniso_U_22
_atom_site_aniso_U_33
_atom_site_aniso_U_23
_atom_site_aniso_U_13
_atom_site_aniso_U_12
C1 0.055(3) 0.049(2) 0.045(2) -0.005(2) -0.007(2) 0.005(2)
C2 0.074(3) 0.071(3) 0.059(3) -0.008(2) -0.022(2) 0.007(3)
C3 0.106(4) 0.075(3) 0.069(3) 0.003(3) -0.036(3) 0.016(3)
C4 0.108(4) 0.062(3) 0.076(3) 0.014(3) -0.029(3) -0.001(3)
C5 0.074(3) 0.057(3) 0.059(3) 0.007(2) -0.012(2) -0.006(2)
C6 0.060(3) 0.047(2) 0.038(2) -0.0005(19) 0.000(2) 0.001(2)
C7 0.044(2) 0.052(2) 0.039(2) 0.0008(18) -0.0009(19) -0.0027(19)
C8 0.042(2) 0.051(2) 0.054(2) 0.002(2) 0.0008(19) -0.0081(18)
C9 0.054(2) 0.052(2) 0.056(3) 0.004(2) -0.008(2) -0.0055(19)
C10 0.050(2) 0.050(2) 0.055(3) 0.0012(19) 0.002(2) -0.0080(19)
C11 0.040(2) 0.051(2) 0.042(2) -0.0029(19) -0.0021(19) -0.0033(19)
C12 0.061(3) 0.062(3) 0.069(3) -0.011(2) -0.012(2) -0.010(2)
C13 0.047(2) 0.053(2) 0.045(2) 0.0048(19) -0.007(2) -0.006(2)
C14 0.060(3) 0.069(3) 0.065(3) 0.012(2) -0.008(2) -0.017(2)
C15 0.098(4) 0.066(3) 0.086(4) 0.018(3) -0.020(3) -0.039(3)
C16 0.120(4) 0.055(3) 0.079(4) 0.000(3) -0.026(3) -0.012(3)
C17 0.093(4) 0.069(3) 0.065(3) -0.005(3) -0.008(3) 0.012(3)
C18 0.065(3) 0.056(3) 0.062(3) 0.003(2) -0.002(2) -0.008(2)
C19 0.038(2) 0.045(2) 0.043(2) 0.0030(18) -0.0012(18) 0.0063(18)
C20 0.048(2) 0.048(2) 0.051(3) -0.0004(18) -0.006(2) -0.0027(18)
C21 0.053(3) 0.057(3) 0.065(3) 0.009(2) 0.010(2) -0.001(2)
C22 0.070(3) 0.057(3) 0.048(3) 0.003(2) 0.006(2) 0.008(2)
C23 0.068(3) 0.058(3) 0.055(3) -0.006(2) -0.010(2) -0.001(2)
C24 0.044(2) 0.057(3) 0.064(3) -0.001(2) -0.004(2) -0.0032(19)
C25 0.110(4) 0.085(3) 0.064(3) -0.001(2) 0.022(3) 0.006(3)
N1 0.0470(19) 0.051(2) 0.049(2) -0.0064(16) -0.0121(16) -0.0052(16)
N2 0.0381(18) 0.0413(18) 0.0535(19) 0.0013(14) -0.0060(15) 0.0035(14)
O1 0.0379(15) 0.092(2) 0.081(2) 0.0132(16) 0.0048(14) 0.0107(14)
O2 0.086(2) 0.0461(14) 0.0685(18) -0.0097(12) 0.0039(15) 0.0086(13)
S1 0.0478(6) 0.0555(6) 0.0580(7) 0.0017(5) 0.0030(5) 0.0106(5)

loop_
_atom_type_symbol
_atom_type_description
_atom_type_scat_dispersion_real
_atom_type_scat_dispersion_imag
_atom_type_scat_source
C C 0.0033 0.0016 'International Tables Vol C Tables 4.2.6.8 and 6.1.1.4'
H H 0.0000 0.0000 'International Tables Vol C Tables 4.2.6.8 and 6.1.1.4'
N N 0.0061 0.0033 'International Tables Vol C Tables 4.2.6.8 and 6.1.1.4'
O O 0.0106 0.0060 'International Tables Vol C Tables 4.2.6.8 and 6.1.1.4'
S S 0.1246 0.1234 'International Tables Vol C Tables 4.2.6.8 and 6.1.1.4'

loop_
_geom_angle_atom_site_label_1
_geom_angle_atom_site_label_2
_geom_angle_atom_site_label_3
_geom_angle
N1 C1 C2 129.3(4)
N1 C1 C6 108.6(3)
C2 C1 C6 122.1(4)
C3 C2 C1 117.3(4)
C3 C2 H2 121.3
C1 C2 H2 121.3
C2 C3 C4 121.8(4)
C2 C3 H3 119.1
C4 C3 H3 119.1
C5 C4 C3 120.6(4)
C5 C4 H4 119.7
C3 C4 H4 119.7
C4 C5 C6 119.4(4)
C4 C5 H5 120.3
C6 C5 H5 120.3
C5 C6 C1 118.8(3)
C5 C6 C7 134.9(4)
C1 C6 C7 106.3(3)
C11 C7 C6 107.1(3)
C11 C7 C8 122.2(3)
C6 C7 C8 130.7(3)
C7 C8 C13 113.5(3)
C7 C8 C9 108.2(3)
C13 C8 C9 109.3(3)
C7 C8 H8 108.6
C13 C8 H8 108.6
C9 C8 H8 108.6
N2 C9 C8 112.3(3)
N2 C9 H9A 109.1
C8 C9 H9A 109.1
N2 C9 H9B 109.1
C8 C9 H9B 109.1
H9A C9 H9B 107.9
N2 C10 C11 107.9(3)
N2 C10 H10A 110.1
C11 C10 H10A 110.1
N2 C10 H10B 110.1
C11 C10 H10B 110.1
H10A C10 H10B 108.4
C7 C11 N1 110.2(3)
C7 C11 C10 126.4(3)
N1 C11 C10 123.4(3)
N1 C12 H12A 109.5
N1 C12 H12B 109.5
H12A C12 H12B 109.5
N1 C12 H12C 109.5
H12A C12 H12C 109.5
H12B C12 H12C 109.5
C18 C13 C14 118.1(4)
C18 C13 C8 120.8(3)
C14 C13 C8 121.1(4)
C13 C14 C15 120.1(4)
C13 C14 H14 119.9
C15 C14 H14 119.9
C16 C15 C14 120.4(4)
C16 C15 H15 119.8
C14 C15 H15 119.8
C15 C16 C17 120.1(5)
C15 C16 H16 119.9
C17 C16 H16 119.9
C16 C17 C18 120.0(4)
C16 C17 H17 120.0
C18 C17 H17 120.0
C13 C18 C17 121.3(4)
C13 C18 H18 119.3
C17 C18 H18 119.3
C20 C19 C24 120.1(3)
C20 C19 S1 119.9(3)
C24 C19 S1 119.9(3)
C21 C20 C19 119.3(3)
C21 C20 H20 120.4
C19 C20 H20 120.4
C20 C21 C22 121.8(4)
C20 C21 H21 119.1
C22 C21 H21 119.1
C23 C22 C21 117.6(4)
C23 C22 C25 121.4(4)
C21 C22 C25 120.9(4)
C22 C23 C24 122.3(4)
C22 C23 H23 118.8
C24 C23 H23 118.8
C23 C24 C19 118.8(4)
C23 C24 H24 120.6
C19 C24 H24 120.6
C22 C25 H25A 109.5
C22 C25 H25B 109.5
H25A C25 H25B 109.5
C22 C25 H25C 109.5
H25A C25 H25C 109.5
H25B C25 H25C 109.5
C1 N1 C11 107.8(3)
C1 N1 C12 125.4(3)
C11 N1 C12 126.3(3)
C9 N2 C10 114.5(3)
C9 N2 S1 115.3(2)
C10 N2 S1 114.8(2)
O1 S1 O2 120.03(16)
O1 S1 N2 106.73(15)
O2 S1 N2 106.85(14)
O1 S1 C19 106.89(16)
O2 S1 C19 108.61(16)
N2 S1 C19 107.10(14)

loop_
_geom_bond_atom_site_label_1
_geom_bond_atom_site_label_2
_geom_bond_distance
C1 N1 1.375(4)
C1 C2 1.391(5)
C1 C6 1.404(4)
C2 C3 1.369(5)
C2 H2 0.9300
C3 C4 1.391(5)
C3 H3 0.9300
C4 C5 1.376(5)
C4 H4 0.9300
C5 C6 1.387(4)
C5 H5 0.9300
C6 C7 1.433(4)
C7 C11 1.359(4)
C7 C8 1.505(4)
C8 C13 1.517(4)
C8 C9 1.529(4)
C8 H8 0.9800
C9 N2 1.474(4)
C9 H9A 0.9700
C9 H9B 0.9700
C10 N2 1.474(4)
C10 C11 1.490(4)
C10 H10A 0.9700
C10 H10B 0.9700
C11 N1 1.380(4)
C12 N1 1.453(4)
C12 H12A 0.9600
C12 H12B 0.9600
C12 H12C 0.9600
C13 C18 1.381(4)
C13 C14 1.383(4)
C14 C15 1.394(5)
C14 H14 0.9300
C15 C16 1.363(6)
C15 H15 0.9300
C16 C17 1.359(6)
C16 H16 0.9300
C17 C18 1.380(5)
C17 H17 0.9300
C18 H18 0.9300
C19 C20 1.382(4)
C19 C24 1.390(4)
C19 S1 1.760(3)
C20 C21 1.374(4)
C20 H20 0.9300
C21 C22 1.387(5)
C21 H21 0.9300
C22 C23 1.371(5)
C22 C25 1.504(5)
C23 C24 1.377(5)
C23 H23 0.9300
C24 H24 0.9300
C25 H25A 0.9600
C25 H25B 0.9600
C25 H25C 0.9600
N2 S1 1.638(3)
O1 S1 1.431(2)
O2 S1 1.437(2)
